data_7155162
loop_
_publ_author_name
'Close, Adam J.'
'Kemmitt, Paul'
'Mark Roe, S.'
'Spencer, John'

_publ_section_title
;
 Regioselective routes to orthogonally-substituted aromatic MIDA
 boronates.
;
_journal_issue 28
_journal_name_full 'Organic &amp; biomolecular chemistry'
_journal_page_first 6751
_journal_page_last 6756
_journal_paper_doi 10.1039/c6ob01141a
_journal_volume 14
_journal_year 2016
_chemical_compound_source 'synthesis as described'
_chemical_formula_moiety 'C12 H10 B1 Br1 F1 N1 O5'
_chemical_formula_sum 'C12 H10 B Br F N O5'
_chemical_formula_weight 357.93
_chemical_name_systematic 5-bromo-2-fluoro-4-(6-methyl-4,8-dioxo-1,3,6,2-dioxazaborocan-2-yl)benzaldehyde
_space_group_IT_number 14
_symmetry_cell_setting monoclinic
_symmetry_Int_Tables_number 14
_symmetry_space_group_name_Hall '-P 2ybc'
_symmetry_space_group_name_H-M 'P 1 21/c 1'
_atom_sites_solution_hydrogens geom
_atom_sites_solution_primary direct
_atom_sites_solution_secondary difmap
_audit_conform_dict_location ftp://ftp.iucr.org/pub/cif_core.dic
_audit_conform_dict_name cif_core.dic
_audit_conform_dict_version 2.4
_audit_creation_date 2012-11-28T11:38:39-00:00
_audit_creation_method 'WinGX routine CIF_UPDATE'
_audit_update_record
;
2016-04-18 deposited with the CCDC.
2016-06-14 downloaded from the CCDC.
;
_cell_angle_alpha 90
_cell_angle_beta 99.998(2)
_cell_angle_gamma 90
_cell_formula_units_Z 4
_cell_length_a 11.2328(4)
_cell_length_b 8.8504(2)
_cell_length_c 13.6957(4)
_cell_measurement_reflns_used 14242
_cell_measurement_temperature 173(2)
_cell_measurement_theta_max 27.485
_cell_measurement_theta_min 0.998
_cell_measurement_wavelength 0.71073
_cell_volume 1340.88(7)
_computing_cell_refinement 'HKL Scalepack (Otwinowski & Minor 1997)'
_computing_data_collection 'Collect (Bruker AXS BV, 1997-2004)'
_computing_data_reduction 'HKL Denzo and Scalepack (Otwinowski & Minor 1997)'
_computing_molecular_graphics 'Ortep-3 for Windows (Farrugia, 1997)'
_computing_publication_material 'WinGX publication routines (Farrugia, 1999)'
_computing_structure_refinement 'SHELXL-97 (Sheldrick, 1997)'
_computing_structure_solution 'SHELXS-97 (Sheldrick, 1990)'
_diffrn_ambient_temperature 173(2)
_diffrn_detector 'CCD plate'
_diffrn_detector_area_resol_mean 9
_diffrn_measured_fraction_theta_full 0.995
_diffrn_measured_fraction_theta_max 0.995
_diffrn_measurement_device '95mm CCD camera on \k-goniostat'
_diffrn_measurement_device_type KappaCCD
_diffrn_measurement_method 'CCD rotation images, thick slices'
_diffrn_orient_matrix_type 'by Bruker AXS Collect from scalepack cell'
_diffrn_orient_matrix_UB_11 0.441902E-1
_diffrn_orient_matrix_UB_12 -0.74785E-1
_diffrn_orient_matrix_UB_13 0.477864E-1
_diffrn_orient_matrix_UB_21 -0.77342E-1
_diffrn_orient_matrix_UB_22 -0.267242E-1
_diffrn_orient_matrix_UB_23 0.226101E-1
_diffrn_orient_matrix_UB_31 -0.154018E-1
_diffrn_orient_matrix_UB_32 -0.803716E-1
_diffrn_orient_matrix_UB_33 -0.519828E-1
_diffrn_radiation_monochromator graphite
_diffrn_radiation_probe x-ray
_diffrn_radiation_type MoK\a
_diffrn_radiation_wavelength 0.71073
_diffrn_reflns_av_R_equivalents 0.0452
_diffrn_reflns_av_unetI/netI 0.026
_diffrn_reflns_limit_h_max 14
_diffrn_reflns_limit_h_min -14
_diffrn_reflns_limit_k_max 11
_diffrn_reflns_limit_k_min -11
_diffrn_reflns_limit_l_max 17
_diffrn_reflns_limit_l_min -17
_diffrn_reflns_number 18233
_diffrn_reflns_theta_full 27.47
_diffrn_reflns_theta_max 27.47
_diffrn_reflns_theta_min 1.84
_diffrn_source 'Enraf Nonius FR590'
_exptl_absorpt_coefficient_mu 3.098
_exptl_absorpt_correction_T_max 0.5042
_exptl_absorpt_correction_T_min 0.3764
_exptl_absorpt_correction_type multi-scan
_exptl_absorpt_process_details
;
        [c.f. r.h. blessing, acta cryst. (1995), a51, 33-38]
;
_exptl_crystal_colour colourless
_exptl_crystal_density_diffrn 1.773
_exptl_crystal_density_method 'not measured'
_exptl_crystal_description prism
_exptl_crystal_F_000 712
_exptl_crystal_recrystallization_method 'Re-crystallisation from solvent'
_exptl_crystal_size_max 0.4
_exptl_crystal_size_mid 0.2
_exptl_crystal_size_min 0.2
_refine_diff_density_max 0.945
_refine_diff_density_min -0.584
_refine_diff_density_rms 0.095
_refine_ls_extinction_method none
_refine_ls_goodness_of_fit_ref 1.112
_refine_ls_hydrogen_treatment constr
_refine_ls_matrix_type full
_refine_ls_number_parameters 190
_refine_ls_number_reflns 3062
_refine_ls_number_restraints 0
_refine_ls_restrained_S_all 1.112
_refine_ls_R_factor_all 0.047
_refine_ls_R_factor_gt 0.0371
_refine_ls_shift/su_max 0
_refine_ls_shift/su_mean 0
_refine_ls_structure_factor_coef Fsqd
_refine_ls_weighting_details 'calc w=1/[\s^2^(Fo^2^)+(0.0655P)^2^+0.9804P] where P=(Fo^2^+2Fc^2^)/3'
_refine_ls_weighting_scheme calc
_refine_ls_wR_factor_gt 0.1018
_refine_ls_wR_factor_ref 0.1152
_reflns_number_gt 2660
_reflns_number_total 3062
_reflns_threshold_expression >2sigma(I)
_cod_data_source_file c6ob01141a3.cif
_cod_data_source_block import
_cod_depositor_comments 'Adding full bibliography for 7155160--7155162.cif.'
_cod_original_sg_symbol_H-M 'P 21/c'
_cod_database_code 7155162

loop_
_symmetry_equiv_pos_as_xyz
'x, y, z'
'-x, y+1/2, -z+1/2'
'-x, -y, -z'
'x, -y-1/2, z-1/2'

loop_
_atom_site_label
_atom_site_type_symbol
_atom_site_fract_x
_atom_site_fract_y
_atom_site_fract_z
_atom_site_U_iso_or_equiv
_atom_site_adp_type
_atom_site_occupancy
_atom_site_symmetry_multiplicity
_atom_site_calc_flag
_atom_site_refinement_flags
C1 C 0.5349(2) 1.0995(3) 0.13608(19) 0.0266(5) Uani 1 1 d .
C2 C 0.5964(2) 1.1788(3) 0.07083(18) 0.0233(5) Uani 1 1 d .
C3 C 0.5230(2) 1.2728(3) 0.00232(18) 0.0250(5) Uani 1 1 d .
H3 H 0.5586 1.3297 -0.044 0.03 Uiso 1 1 calc R
C4 C 0.4007(2) 1.2834(3) 0.0014(2) 0.0280(6) Uani 1 1 d .
C5 C 0.3417(2) 1.2067(3) 0.0668(2) 0.0260(5) Uani 1 1 d .
C6 C 0.4118(3) 1.1134(3) 0.1351(2) 0.0297(6) Uani 1 1 d .
H6 H 0.3751 1.0586 0.1817 0.036 Uiso 1 1 calc R
C7 C 0.2095(3) 1.2199(3) 0.0648(2) 0.0331(6) Uani 1 1 d .
H7 H 0.1615 1.269 0.01 0.04 Uiso 1 1 calc R
C8 C 0.8844(3) 1.0020(3) 0.1479(2) 0.0309(6) Uani 1 1 d .
C9 C 0.9063(2) 1.1411(3) 0.21242(19) 0.0265(5) Uani 1 1 d .
H9A H 0.8845 1.1215 0.2783 0.032 Uiso 1 1 calc R
H9B H 0.9925 1.1709 0.2218 0.032 Uiso 1 1 calc R
C10 C 0.8976(3) 1.3720(3) 0.10673(19) 0.0272(5) Uani 1 1 d .
H10A H 0.9843 1.3442 0.1183 0.033 Uiso 1 1 calc R
H10B H 0.8899 1.476 0.1314 0.033 Uiso 1 1 calc R
C11 C 0.8456(2) 1.3628(3) -0.00236(19) 0.0259(5) Uani 1 1 d .
C12 C 0.7637(2) 1.3482(3) 0.2296(2) 0.0294(6) Uani 1 1 d .
H12A H 0.7179 1.277 0.2635 0.044 Uiso 1 1 calc R
H12B H 0.7082 1.4219 0.1926 0.044 Uiso 1 1 calc R
H12C H 0.8231 1.4011 0.2787 0.044 Uiso 1 1 calc R
B1 B 0.7390(3) 1.1742(3) 0.0677(2) 0.0240(6) Uani 1 1 d .
Br1 Br 0.61859(3) 0.96604(4) 0.23392(2) 0.04436(15) Uani 1 1 d .
F3 F 0.33403(16) 1.3760(2) -0.06783(15) 0.0443(5) Uani 1 1 d .
N1 N 0.82779(19) 1.2638(2) 0.15936(15) 0.0215(4) Uani 1 1 d .
O1 O 0.1607(2) 1.1708(3) 0.13010(19) 0.0477(6) Uani 1 1 d .
O2 O 0.79257(19) 1.0236(2) 0.07310(15) 0.0316(4) Uani 1 1 d .
O3 O 0.76343(17) 1.2548(2) -0.02052(13) 0.0283(4) Uani 1 1 d .
O4 O 0.9397(2) 0.8865(2) 0.16302(18) 0.0437(6) Uani 1 1 d .
O5 O 0.8738(2) 1.4446(3) -0.06499(15) 0.0380(5) Uani 1 1 d .

loop_
_atom_site_aniso_label
_atom_site_aniso_U_11
_atom_site_aniso_U_22
_atom_site_aniso_U_33
_atom_site_aniso_U_23
_atom_site_aniso_U_13
_atom_site_aniso_U_12
C1 0.0256(13) 0.0262(12) 0.0262(12) 0.0054(10) -0.0004(10) -0.0033(10)
C2 0.0222(12) 0.0238(12) 0.0218(12) 0.0001(9) -0.0021(9) -0.0016(10)
C3 0.0226(13) 0.0280(12) 0.0238(12) 0.0045(10) 0.0021(10) -0.0023(10)
C4 0.0260(13) 0.0264(13) 0.0293(13) 0.0040(10) -0.0018(11) 0.0018(10)
C5 0.0220(13) 0.0252(12) 0.0307(13) -0.0033(10) 0.0041(10) -0.0026(10)
C6 0.0280(14) 0.0304(14) 0.0309(14) 0.0015(11) 0.0057(11) -0.0069(11)
C7 0.0252(14) 0.0307(14) 0.0441(16) -0.0042(12) 0.0081(12) 0.0014(11)
C8 0.0253(14) 0.0335(14) 0.0327(14) 0.0011(12) 0.0015(11) 0.0016(11)
C9 0.0220(13) 0.0315(13) 0.0239(12) 0.0038(10) -0.0021(10) 0.0017(10)
C10 0.0263(13) 0.0317(13) 0.0228(12) 0.0027(10) 0.0019(10) -0.0056(11)
C11 0.0230(13) 0.0333(14) 0.0216(12) -0.0001(10) 0.0045(10) -0.0002(10)
C12 0.0263(14) 0.0372(14) 0.0250(13) -0.0068(11) 0.0055(10) 0.0009(11)
B1 0.0222(14) 0.0280(14) 0.0204(13) -0.0010(11) -0.0004(10) -0.0026(11)
Br1 0.0357(2) 0.0497(2) 0.0445(2) 0.02574(14) -0.00195(14) -0.00253(13)
F3 0.0257(9) 0.0438(10) 0.0623(12) 0.0238(9) 0.0048(8) 0.0100(7)
N1 0.0190(10) 0.0269(11) 0.0180(9) 0.0000(8) 0.0019(8) -0.0004(8)
O1 0.0343(12) 0.0542(14) 0.0597(15) 0.0072(12) 0.0222(11) 0.0038(11)
O2 0.0289(11) 0.0287(10) 0.0337(10) -0.0060(8) -0.0044(8) 0.0023(8)
O3 0.0266(10) 0.0396(11) 0.0180(8) -0.0013(7) 0.0020(7) -0.0049(8)
O4 0.0392(13) 0.0336(11) 0.0533(14) 0.0004(10) -0.0054(10) 0.0111(10)
O5 0.0390(12) 0.0506(13) 0.0247(10) 0.0057(9) 0.0068(9) -0.0086(10)

loop_
_atom_type_symbol
_atom_type_description
_atom_type_scat_dispersion_real
_atom_type_scat_dispersion_imag
_atom_type_scat_source
C C 0.0033 0.0016 'International Tables Vol C Tables 4.2.6.8 and 6.1.1.4'
H H 0 0 'International Tables Vol C Tables 4.2.6.8 and 6.1.1.4'
B B 0.0013 0.0007 'International Tables Vol C Tables 4.2.6.8 and 6.1.1.4'
Br Br -0.2901 2.4595 'International Tables Vol C Tables 4.2.6.8 and 6.1.1.4'
F F 0.0171 0.0103 'International Tables Vol C Tables 4.2.6.8 and 6.1.1.4'
N N 0.0061 0.0033 'International Tables Vol C Tables 4.2.6.8 and 6.1.1.4'
O O 0.0106 0.006 'International Tables Vol C Tables 4.2.6.8 and 6.1.1.4'

loop_
_geom_angle_atom_site_label_1
_geom_angle_atom_site_label_2
_geom_angle_atom_site_label_3
_geom_angle
C6 C1 C2 123.3(2)
C6 C1 Br1 115.5(2)
C2 C1 Br1 121.2(2)
C3 C2 C1 115.0(2)
C3 C2 B1 117.9(2)
C1 C2 B1 127.2(2)
C4 C3 C2 121.0(2)
C4 C3 H3 119.5
C2 C3 H3 119.5
F3 C4 C3 118.1(2)
F3 C4 C5 118.4(2)
C3 C4 C5 123.5(2)
C4 C5 C6 116.8(3)
C4 C5 C7 122.7(3)
C6 C5 C7 120.5(3)
C1 C6 C5 120.5(3)
C1 C6 H6 119.8
C5 C6 H6 119.8
O1 C7 C5 122.7(3)
O1 C7 H7 118.7
C5 C7 H7 118.7
O4 C8 O2 124.4(3)
O4 C8 C9 124.6(3)
O2 C8 C9 111.0(2)
N1 C9 C8 106.4(2)
N1 C9 H9A 110.4
C8 C9 H9A 110.4
N1 C9 H9B 110.4
C8 C9 H9B 110.4
H9A C9 H9B 108.6
N1 C10 C11 107.3(2)
N1 C10 H10A 110.3
C11 C10 H10A 110.3
N1 C10 H10B 110.3
C11 C10 H10B 110.3
H10A C10 H10B 108.5
O5 C11 O3 124.1(2)
O5 C11 C10 124.6(2)
O3 C11 C10 111.3(2)
N1 C12 H12A 109.5
N1 C12 H12B 109.5
H12A C12 H12B 109.5
N1 C12 H12C 109.5
H12A C12 H12C 109.5
H12B C12 H12C 109.5
O2 B1 O3 110.5(2)
O2 B1 C2 115.1(2)
O3 B1 C2 109.7(2)
O2 B1 N1 102.12(19)
O3 B1 N1 102.5(2)
C2 B1 N1 115.9(2)
C12 N1 C10 109.9(2)
C12 N1 C9 110.9(2)
C10 N1 C9 112.4(2)
C12 N1 B1 115.5(2)
C10 N1 B1 103.70(18)
C9 N1 B1 104.19(19)
C8 O2 B1 115.2(2)
C11 O3 B1 114.8(2)

loop_
_geom_bond_atom_site_label_1
_geom_bond_atom_site_label_2
_geom_bond_distance
C1 C6 1.386(4)
C1 C2 1.408(4)
C1 Br1 1.907(3)
C2 C3 1.408(4)
C2 B1 1.610(4)
C3 C4 1.376(4)
C3 H3 0.95
C4 F3 1.373(3)
C4 C5 1.381(4)
C5 C6 1.386(4)
C5 C7 1.485(4)
C6 H6 0.95
C7 O1 1.208(4)
C7 H7 0.95
C8 O4 1.196(4)
C8 O2 1.335(3)
C8 C9 1.511(4)
C9 N1 1.504(3)
C9 H9A 0.99
C9 H9B 0.99
C10 N1 1.499(3)
C10 C11 1.509(4)
C10 H10A 0.99
C10 H10B 0.99
C11 O5 1.206(3)
C11 O3 1.322(3)
C12 N1 1.498(3)
C12 H12A 0.98
C12 H12B 0.98
C12 H12C 0.98
B1 O2 1.459(4)
B1 O3 1.470(3)
B1 N1 1.662(3)
